data_4316467
loop_
_publ_author_name
'Caleb D. Martin'
'Paul J. Ragogna'

_publ_contact_author_address
;
Department of Chemistry, The University of Western Ontario, 
The Chemistry Building, 1151 Richmond Street, London, Ontario N6A 5B7, Canada
;
_publ_contact_author_email pragogna@uwo.ca
_publ_contact_author_fax 1-519-661-3022
_publ_contact_author_name 'Paul J. Ragogna'
_publ_contact_author_phone 1-519-661-2111x87048
_publ_section_title
;
 Synthesis and Reactivity of Sulfur(II) Dications Stabilized Using
 Monodentate Ligands
;
_journal_name_full 'Inorganic Chemistry'
_journal_page_first 8164
_journal_page_last 8172
_journal_paper_doi 10.1021/ic1012582
_journal_volume 49
_journal_year 2010
_chemical_formula_sum 'C31 H32 F6 N4 O6 S3'
_chemical_formula_weight 766.79
_chemical_name_systematic
; 
 ? 
;
_space_group_IT_number 2
_symmetry_cell_setting triclinic
_symmetry_space_group_name_Hall '-P 1'
_symmetry_space_group_name_H-M 'P -1'
_atom_sites_solution_hydrogens geom
_atom_sites_solution_primary direct
_atom_sites_solution_secondary difmap
_audit_creation_method SHELXL-97
_cell_angle_alpha 107.243(4)
_cell_angle_beta 95.421(4)
_cell_angle_gamma 98.949(3)
_cell_formula_units_Z 2
_cell_length_a 8.3050(5)
_cell_length_b 15.0203(10)
_cell_length_c 15.1251(10)
_cell_measurement_reflns_used 18466
_cell_measurement_temperature 150(2)
_cell_measurement_theta_max 24.79
_cell_measurement_theta_min 1.00
_cell_volume 1760.2(2)
_computing_cell_refinement SAINT
_computing_data_collection APEX2
_computing_data_reduction SAINT
_computing_molecular_graphics 'SHELXTL/PC (Sheldrick, 2001)'
_computing_publication_material SHELXTL/PC
_computing_structure_refinement 'SHELXL-97 (Sheldrick, 1997)'
_computing_structure_solution 'SHELXS-97 (Sheldrick, 1990)'
_diffrn_ambient_temperature 150(2)
_diffrn_measured_fraction_theta_full .938
_diffrn_measured_fraction_theta_max .938
_diffrn_measurement_device_type 'Bruker APEX 11 CCD'
_diffrn_measurement_method '\f scans, and \w scans'
_diffrn_radiation_monochromator graphite
_diffrn_radiation_source 'fine-focus sealed tube'
_diffrn_radiation_type MoK\a
_diffrn_radiation_wavelength 0.71073
_diffrn_reflns_av_R_equivalents 0.0176
_diffrn_reflns_av_sigmaI/netI 0.0310
_diffrn_reflns_limit_h_max 9
_diffrn_reflns_limit_h_min -8
_diffrn_reflns_limit_k_max 17
_diffrn_reflns_limit_k_min -17
_diffrn_reflns_limit_l_max 10
_diffrn_reflns_limit_l_min -17
_diffrn_reflns_number 9198
_diffrn_reflns_theta_full 24.72
_diffrn_reflns_theta_max 24.72
_diffrn_reflns_theta_min 1.43
_exptl_absorpt_coefficient_mu 0.290
_exptl_absorpt_correction_T_max 0.9716
_exptl_absorpt_correction_T_min 0.9523
_exptl_absorpt_correction_type multi-scan
_exptl_absorpt_process_details SAINT
_exptl_crystal_colour colorless
_exptl_crystal_density_diffrn 1.447
_exptl_crystal_density_method 'not measured'
_exptl_crystal_description block
_exptl_crystal_F_000 792
_exptl_crystal_size_max 0.17
_exptl_crystal_size_mid 0.16
_exptl_crystal_size_min 0.10
_refine_diff_density_max 1.976
_refine_diff_density_min -.571
_refine_diff_density_rms .079
_refine_ls_extinction_method none
_refine_ls_goodness_of_fit_ref 1.041
_refine_ls_hydrogen_treatment constr
_refine_ls_matrix_type full
_refine_ls_number_parameters 495
_refine_ls_number_reflns 5645
_refine_ls_number_restraints 54
_refine_ls_restrained_S_all 1.040
_refine_ls_R_factor_all 0.0889
_refine_ls_R_factor_gt 0.0759
_refine_ls_shift/su_max 0.032
_refine_ls_shift/su_mean 0.002
_refine_ls_structure_factor_coef Fsqd
_refine_ls_weighting_details 'calc w=1/[\s^2^(Fo^2^)+(0.1348P)^2^+2.7080P] where P=(Fo^2^+2Fc^2^)/3'
_refine_ls_weighting_scheme calc
_refine_ls_wR_factor_gt 0.2182
_refine_ls_wR_factor_ref 0.2322
_reflns_number_gt 4575
_reflns_number_total 5645
_reflns_threshold_expression >2sigma(I)
_cod_data_source_file ic1012582_si_002_5.cif
_cod_data_source_block 8Ph
_cod_database_code 4316467

loop_
_symmetry_equiv_pos_as_xyz
'x, y, z'
'-x, -y, -z'

loop_
_atom_site_label
_atom_site_type_symbol
_atom_site_fract_x
_atom_site_fract_y
_atom_site_fract_z
_atom_site_U_iso_or_equiv
_atom_site_adp_type
_atom_site_occupancy
_atom_site_symmetry_multiplicity
_atom_site_calc_flag
_atom_site_refinement_flags
_atom_site_disorder_assembly
_atom_site_disorder_group
S1 S 0.31859(14) 0.54685(8) 0.31943(9) 0.0537(3) Uani 1 1 d . . .
N1 N 0.3930(4) 0.4866(2) 0.2263(2) 0.0450(8) Uani 1 1 d . . .
N2 N 0.5528(4) 0.3684(2) 0.1688(2) 0.0362(7) Uani 1 1 d . . .
N4 N 0.6274(5) 0.4841(3) 0.3215(3) 0.0560(10) Uani 1 1 d . . .
N38 N 0.4379(4) 0.6658(3) 0.3545(2) 0.0479(9) Uani 1 1 d . . .
C1 C 0.8721(7) 1.1361(4) 0.5296(4) 0.0696(15) Uani 1 1 d . . .
H1A H 0.9306 1.2000 0.5529 0.084 Uiso 1 1 calc R . .
C2 C 0.7789(7) 1.1026(4) 0.4422(4) 0.0695(14) Uani 1 1 d . . .
H2A H 0.7742 1.1435 0.4050 0.083 Uiso 1 1 calc R . .
C3 C 0.6923(6) 1.0104(4) 0.4081(3) 0.0612(12) Uani 1 1 d . . .
H3A H 0.6281 0.9882 0.3477 0.073 Uiso 1 1 calc R . .
C4 C 0.6984(5) 0.9501(3) 0.4615(3) 0.0456(10) Uani 1 1 d . . .
C5 C 0.6089(5) 0.8507(3) 0.4249(3) 0.0464(10) Uani 1 1 d . . .
C6 C 0.4640(5) 0.8237(3) 0.3580(3) 0.0546(11) Uani 1 1 d . . .
H6A H 0.4247 0.8705 0.3358 0.066 Uiso 1 1 calc R . .
C7 C 0.3806(5) 0.7330(3) 0.3251(3) 0.0558(11) Uani 1 1 d . . .
H7A H 0.2822 0.7166 0.2815 0.067 Uiso 1 1 calc R . .
C9 C 0.5326(5) 0.4522(3) 0.2449(3) 0.0416(9) Uani 1 1 d . . .
C10 C 0.4699(5) 0.2057(3) 0.0859(3) 0.0424(9) Uani 1 1 d . . .
H10A H 0.4000 0.1464 0.0773 0.051 Uiso 1 1 calc R . .
C11 C 0.5884(5) 0.2116(3) 0.0269(3) 0.0388(9) Uani 1 1 d . . .
C12 C 0.6004(5) 0.1284(3) -0.0522(3) 0.0418(9) Uani 1 1 d . . .
C13 C 0.4635(6) 0.0572(3) -0.0953(3) 0.0512(10) Uani 1 1 d . . .
H13A H 0.3614 0.0611 -0.0724 0.061 Uiso 1 1 calc R . .
C14 C 0.4739(7) -0.0192(3) -0.1710(3) 0.0587(12) Uani 1 1 d . . .
H14A H 0.3787 -0.0669 -0.1998 0.070 Uiso 1 1 calc R . .
C15 C 0.6186(7) -0.0269(3) -0.2050(4) 0.0653(13) Uani 1 1 d . . .
H15A H 0.6249 -0.0798 -0.2569 0.078 Uiso 1 1 calc R . .
C16 C 0.8805(7) 1.0775(4) 0.5828(4) 0.0686(14) Uani 1 1 d . . .
H16A H 0.9455 1.1007 0.6430 0.082 Uiso 1 1 calc R . .
C17 C 0.7952(6) 0.9849(4) 0.5499(3) 0.0577(12) Uani 1 1 d . . .
H17A H 0.8022 0.9445 0.5875 0.069 Uiso 1 1 calc R . .
C18 C 0.6618(6) 0.7794(3) 0.4531(3) 0.0547(11) Uani 1 1 d . . .
H18A H 0.7595 0.7939 0.4970 0.066 Uiso 1 1 calc R . .
C19 C 0.5734(6) 0.6862(3) 0.4179(3) 0.0550(11) Uani 1 1 d . . .
H19A H 0.6089 0.6376 0.4387 0.066 Uiso 1 1 calc R . .
C20 C 0.3121(5) 0.4724(3) 0.1277(3) 0.0448(10) Uani 1 1 d . . .
H20A H 0.3477 0.4165 0.0850 0.054 Uiso 1 1 calc R . .
C21 C 0.1276(5) 0.4487(4) 0.1198(4) 0.0699(15) Uani 1 1 d . . .
H21A H 0.0777 0.4393 0.0556 0.105 Uiso 1 1 calc R . .
H21B H 0.0890 0.5009 0.1631 0.105 Uiso 1 1 calc R . .
H21C H 0.0958 0.3903 0.1357 0.105 Uiso 1 1 calc R . .
C22 C 0.3706(6) 0.5566(3) 0.0973(4) 0.0586(12) Uani 1 1 d . . .
H22A H 0.4912 0.5683 0.1031 0.088 Uiso 1 1 calc R . .
H22B H 0.3357 0.6125 0.1370 0.088 Uiso 1 1 calc R . .
H22C H 0.3233 0.5440 0.0319 0.088 Uiso 1 1 calc R . .
C23 C 0.7630(6) 0.4393(4) 0.3466(3) 0.0616(13) Uani 1 1 d . . .
H23A H 0.7838 0.3909 0.2894 0.074 Uiso 1 1 calc R . .
C24 C 0.9134(7) 0.5158(5) 0.3853(4) 0.0789(16) Uani 1 1 d . . .
H24A H 0.9428 0.5442 0.3370 0.118 Uiso 1 1 calc R . .
H24B H 1.0049 0.4885 0.4048 0.118 Uiso 1 1 calc R . .
H24C H 0.8908 0.5648 0.4393 0.118 Uiso 1 1 calc R . .
C25 C 0.7118(7) 0.3911(4) 0.4177(4) 0.0744(15) Uani 1 1 d . . .
H25A H 0.6144 0.3409 0.3892 0.112 Uiso 1 1 calc R . .
H25B H 0.6855 0.4381 0.4722 0.112 Uiso 1 1 calc R . .
H25C H 0.8023 0.3633 0.4377 0.112 Uiso 1 1 calc R . .
C26 C 0.6921(5) 0.2995(3) 0.0446(3) 0.0394(9) Uani 1 1 d . . .
H26A H 0.7761 0.3058 0.0071 0.047 Uiso 1 1 calc R . .
C27 C 0.6733(5) 0.3765(3) 0.1154(3) 0.0392(9) Uani 1 1 d . . .
H27A H 0.7448 0.4360 0.1274 0.047 Uiso 1 1 calc R . .
C28 C 0.7564(7) 0.0429(4) -0.1631(5) 0.0782(17) Uani 1 1 d . . .
H28A H 0.8580 0.0378 -0.1865 0.094 Uiso 1 1 calc R . .
C29 C 0.7479(6) 0.1201(3) -0.0877(4) 0.0635(13) Uani 1 1 d . . .
H29A H 0.8434 0.1679 -0.0598 0.076 Uiso 1 1 calc R . .
C99A C 0.4537(5) 0.2841(3) 0.1555(3) 0.0440(9) Uani 1 1 d . . .
H99A H 0.3723 0.2793 0.1948 0.053 Uiso 1 1 calc R . .
S5 S 0.13964(15) 0.26893(9) 0.32576(9) 0.0575(4) Uani 1 1 d . . .
F13 F -0.0365(4) 0.0988(2) 0.2435(3) 0.0965(12) Uani 1 1 d . . .
F14 F -0.1481(4) 0.2118(3) 0.2203(4) 0.1130(14) Uani 1 1 d . . .
F15 F 0.0567(6) 0.1674(3) 0.1490(3) 0.1136(14) Uani 1 1 d . . .
O3 O 0.1605(6) 0.3495(3) 0.2957(3) 0.0903(13) Uani 1 1 d . . .
O4 O 0.2834(4) 0.2270(3) 0.3243(3) 0.0789(11) Uani 1 1 d . . .
O5 O 0.0578(5) 0.2754(3) 0.4060(3) 0.0744(10) Uani 1 1 d . . .
C60 C 0.0024(7) 0.1860(4) 0.2336(4) 0.0699(14) Uani 1 1 d . . .
C58 C 0.7949(6) 0.7640(3) 0.1536(3) 0.0564(11) Uiso 1 1 d D . .
S3 S 0.9045(4) 0.6786(2) 0.1791(2) 0.0523(10) Uani 0.661(13) 1 d PD A 1
O25 O 0.8039(10) 0.5893(4) 0.1263(10) 0.056(4) Uani 0.661(13) 1 d PD A 1
O26 O 1.0572(7) 0.6990(5) 0.1519(8) 0.083(3) Uani 0.661(13) 1 d PD A 1
O27 O 0.9035(19) 0.7038(6) 0.2783(5) 0.139(5) Uani 0.661(13) 1 d PDU A 1
F3 F 0.7901(13) 0.7534(6) 0.0624(4) 0.094(3) Uani 0.661(13) 1 d PD A 1
F6 F 0.6477(9) 0.7552(5) 0.1703(11) 0.110(4) Uani 0.661(13) 1 d PDU A 1
F2 F 0.8704(15) 0.8528(5) 0.1985(10) 0.082(3) Uani 0.661(13) 1 d PD A 1
S3A S 0.9255(9) 0.6791(5) 0.1588(9) 0.124(5) Uani 0.339(13) 1 d PGDU A 2
O26A O 0.8137(16) 0.5905(6) 0.1398(12) 0.070(11) Uani 0.339(13) 1 d PGD A 2
O27A O 1.020(2) 0.6846(10) 0.0858(16) 0.149(12) Uani 0.339(13) 1 d PGDU A 2
O25A O 1.015(2) 0.7172(10) 0.2519(13) 0.179(17) Uani 0.339(13) 1 d PGDU A 2
F3A F 0.694(2) 0.7380(9) 0.0744(12) 0.138(11) Uani 0.339(13) 1 d PGDU A 2
F6A F 0.6888(19) 0.7662(12) 0.2197(15) 0.199(17) Uani 0.339(13) 1 d PGDU A 2
F2A F 0.8722(18) 0.8500(5) 0.1741(13) 0.067(6) Uani 0.339(13) 1 d PGD A 2

loop_
_atom_site_aniso_label
_atom_site_aniso_U_11
_atom_site_aniso_U_22
_atom_site_aniso_U_33
_atom_site_aniso_U_23
_atom_site_aniso_U_13
_atom_site_aniso_U_12
S1 0.0451(6) 0.0527(7) 0.0619(7) 0.0142(5) 0.0147(5) 0.0097(5)
N1 0.0359(17) 0.0454(19) 0.051(2) 0.0109(15) 0.0009(15) 0.0117(14)
N2 0.0343(16) 0.0386(17) 0.0402(17) 0.0170(14) 0.0081(13) 0.0106(13)
N4 0.059(2) 0.062(2) 0.046(2) 0.0123(18) -0.0005(18) 0.0246(19)
N38 0.0397(18) 0.057(2) 0.050(2) 0.0152(16) 0.0094(16) 0.0185(16)
C1 0.065(3) 0.053(3) 0.081(4) 0.004(3) 0.030(3) 0.001(2)
C2 0.079(4) 0.063(3) 0.076(4) 0.031(3) 0.033(3) 0.010(3)
C3 0.069(3) 0.062(3) 0.053(3) 0.019(2) 0.012(2) 0.011(2)
C4 0.042(2) 0.053(2) 0.041(2) 0.0114(18) 0.0132(18) 0.0094(18)
C5 0.041(2) 0.054(2) 0.046(2) 0.0133(19) 0.0173(18) 0.0145(18)
C6 0.049(2) 0.050(3) 0.063(3) 0.013(2) 0.005(2) 0.014(2)
C7 0.041(2) 0.059(3) 0.063(3) 0.012(2) 0.002(2) 0.017(2)
C9 0.038(2) 0.043(2) 0.045(2) 0.0144(17) 0.0114(18) 0.0077(17)
C10 0.039(2) 0.039(2) 0.054(2) 0.0220(18) 0.0104(18) 0.0036(16)
C11 0.037(2) 0.038(2) 0.048(2) 0.0218(17) 0.0065(17) 0.0103(16)
C12 0.043(2) 0.036(2) 0.052(2) 0.0193(17) 0.0121(18) 0.0102(16)
C13 0.054(3) 0.044(2) 0.058(3) 0.019(2) 0.010(2) 0.0092(19)
C14 0.069(3) 0.041(2) 0.062(3) 0.015(2) 0.006(2) 0.003(2)
C15 0.092(4) 0.040(2) 0.065(3) 0.013(2) 0.025(3) 0.015(2)
C16 0.063(3) 0.069(3) 0.058(3) -0.002(3) 0.013(2) 0.008(3)
C17 0.055(3) 0.064(3) 0.051(3) 0.010(2) 0.012(2) 0.013(2)
C18 0.048(2) 0.057(3) 0.056(3) 0.017(2) 0.002(2) 0.008(2)
C19 0.055(3) 0.062(3) 0.050(2) 0.018(2) 0.003(2) 0.020(2)
C20 0.035(2) 0.043(2) 0.053(2) 0.0139(18) -0.0049(18) 0.0075(17)
C21 0.038(2) 0.085(4) 0.087(4) 0.043(3) -0.009(2) -0.007(2)
C22 0.060(3) 0.056(3) 0.061(3) 0.024(2) 0.010(2) 0.005(2)
C23 0.059(3) 0.077(3) 0.051(3) 0.018(2) -0.003(2) 0.030(3)
C24 0.060(3) 0.104(5) 0.081(4) 0.042(3) 0.001(3) 0.020(3)
C25 0.061(3) 0.091(4) 0.085(4) 0.047(3) -0.001(3) 0.023(3)
C26 0.0336(19) 0.042(2) 0.047(2) 0.0189(17) 0.0116(17) 0.0069(16)
C27 0.0351(19) 0.035(2) 0.049(2) 0.0178(17) 0.0058(17) 0.0057(15)
C28 0.079(4) 0.055(3) 0.100(4) 0.011(3) 0.048(3) 0.016(3)
C29 0.054(3) 0.042(2) 0.090(4) 0.010(2) 0.030(3) 0.004(2)
C99A 0.037(2) 0.049(2) 0.053(2) 0.0254(19) 0.0144(18) 0.0087(17)
S5 0.0575(7) 0.0561(7) 0.0639(8) 0.0251(6) 0.0202(6) 0.0063(5)
F13 0.074(2) 0.0524(18) 0.162(4) 0.034(2) 0.025(2) 0.0054(15)
F14 0.072(2) 0.086(2) 0.171(4) 0.042(3) -0.024(2) 0.0110(19)
F15 0.122(3) 0.119(3) 0.074(2) 0.017(2) -0.012(2) -0.006(3)
O3 0.113(3) 0.066(2) 0.094(3) 0.040(2) 0.025(3) -0.011(2)
O4 0.056(2) 0.096(3) 0.075(2) 0.010(2) 0.0186(18) 0.0152(19)
O5 0.073(2) 0.087(3) 0.083(3) 0.041(2) 0.039(2) 0.029(2)
C60 0.069(3) 0.072(3) 0.089(4) 0.046(3) 0.033(3) 0.024(3)
S3 0.0496(16) 0.0356(14) 0.0634(15) 0.0228(10) -0.0294(11) -0.0076(10)
O25 0.041(6) 0.033(6) 0.082(6) 0.008(4) -0.004(4) 0.001(4)
O26 0.028(3) 0.060(4) 0.175(9) 0.063(6) 0.000(4) 0.006(3)
O27 0.283(15) 0.064(4) 0.048(4) 0.024(3) -0.024(6) -0.015(7)
F3 0.122(7) 0.091(4) 0.069(4) 0.028(3) -0.031(4) 0.042(5)
F6 0.066(4) 0.058(4) 0.228(12) 0.047(5) 0.082(5) 0.032(3)
F2 0.103(7) 0.036(4) 0.092(5) 0.012(3) -0.016(4) 0.001(4)
S3A 0.057(4) 0.028(3) 0.252(13) -0.013(4) 0.046(6) 0.009(2)
O26A 0.069(17) 0.043(15) 0.083(15) 0.018(10) -0.016(11) -0.008(11)
O27A 0.139(18) 0.084(10) 0.22(3) 0.008(14) 0.154(19) 0.023(11)
O25A 0.17(2) 0.047(9) 0.23(3) -0.025(13) -0.17(2) 0.015(11)
F3A 0.112(14) 0.073(8) 0.186(19) 0.006(9) -0.107(14) 0.035(10)
F6A 0.27(3) 0.109(13) 0.22(2) -0.001(13) 0.22(2) 0.026(15)
F2A 0.054(8) 0.027(7) 0.116(15) 0.026(7) -0.009(7) 0.003(5)

loop_
_atom_type_symbol
_atom_type_description
_atom_type_scat_dispersion_real
_atom_type_scat_dispersion_imag
_atom_type_scat_source
C C .0033 .0016 'International Tables Vol C Tables 4.2.6.8 and 6.1.1.4'
H H .0000 .0000 'International Tables Vol C Tables 4.2.6.8 and 6.1.1.4'
F F .0171 .0103 'International Tables Vol C Tables 4.2.6.8 and 6.1.1.4'
N N .0061 .0033 'International Tables Vol C Tables 4.2.6.8 and 6.1.1.4'
O O .0106 .0060 'International Tables Vol C Tables 4.2.6.8 and 6.1.1.4'
S S .1246 .1234 'International Tables Vol C Tables 4.2.6.8 and 6.1.1.4'

loop_
_geom_angle_atom_site_label_1
_geom_angle_atom_site_label_2
_geom_angle_atom_site_label_3
_geom_angle
_geom_angle_site_symmetry_1
_geom_angle_site_symmetry_3
_geom_angle_publ_flag
N1 S1 N38 105.37(17) . . ?
C9 N1 C20 122.8(3) . . ?
C9 N1 S1 115.8(3) . . ?
C20 N1 S1 121.4(3) . . ?
C99A N2 C27 121.0(3) . . ?
C99A N2 C9 119.1(3) . . ?
C27 N2 C9 119.9(3) . . ?
C9 N4 C23 123.8(4) . . ?
C19 N38 C7 122.3(4) . . ?
C19 N38 S1 117.3(3) . . ?
C7 N38 S1 120.0(3) . . ?
C16 C1 C2 119.9(5) . . ?
C16 C1 H1A 120.1 . . ?
C2 C1 H1A 120.1 . . ?
C1 C2 C3 120.6(5) . . ?
C1 C2 H2A 119.7 . . ?
C3 C2 H2A 119.7 . . ?
C2 C3 C4 120.3(5) . . ?
C2 C3 H3A 119.9 . . ?
C4 C3 H3A 119.9 . . ?
C3 C4 C17 118.4(4) . . ?
C3 C4 C5 120.7(4) . . ?
C17 C4 C5 120.9(4) . . ?
C18 C5 C6 116.7(4) . . ?
C18 C5 C4 122.0(4) . . ?
C6 C5 C4 121.3(4) . . ?
C7 C6 C5 121.5(4) . . ?
C7 C6 H6A 119.3 . . ?
C5 C6 H6A 119.3 . . ?
N38 C7 C6 119.6(4) . . ?
N38 C7 H7A 120.2 . . ?
C6 C7 H7A 120.2 . . ?
N4 C9 N1 123.6(4) . . ?
N4 C9 N2 122.7(4) . . ?
N1 C9 N2 113.5(3) . . ?
C99A C10 C11 120.7(4) . . ?
C99A C10 H10A 119.7 . . ?
C11 C10 H10A 119.7 . . ?
C26 C11 C10 117.4(4) . . ?
C26 C11 C12 121.5(4) . . ?
C10 C11 C12 121.1(3) . . ?
C13 C12 C29 117.9(4) . . ?
C13 C12 C11 121.0(4) . . ?
C29 C12 C11 121.0(4) . . ?
C14 C13 C12 120.9(4) . . ?
C14 C13 H13A 119.5 . . ?
C12 C13 H13A 119.5 . . ?
C15 C14 C13 120.8(5) . . ?
C15 C14 H14A 119.6 . . ?
C13 C14 H14A 119.6 . . ?
C14 C15 C28 119.3(5) . . ?
C14 C15 H15A 120.3 . . ?
C28 C15 H15A 120.3 . . ?
C1 C16 C17 120.5(5) . . ?
C1 C16 H16A 119.8 . . ?
C17 C16 H16A 119.8 . . ?
C16 C17 C4 120.4(5) . . ?
C16 C17 H17A 119.8 . . ?
C4 C17 H17A 119.8 . . ?
C5 C18 C19 120.7(4) . . ?
C5 C18 H18A 119.7 . . ?
C19 C18 H18A 119.7 . . ?
N38 C19 C18 119.3(4) . . ?
N38 C19 H19A 120.3 . . ?
C18 C19 H19A 120.3 . . ?
C22 C20 C21 113.0(4) . . ?
C22 C20 N1 110.8(3) . . ?
C21 C20 N1 110.7(4) . . ?
C22 C20 H20A 107.4 . . ?
C21 C20 H20A 107.4 . . ?
N1 C20 H20A 107.4 . . ?
C20 C21 H21A 109.5 . . ?
C20 C21 H21B 109.5 . . ?
H21A C21 H21B 109.5 . . ?
C20 C21 H21C 109.5 . . ?
H21A C21 H21C 109.5 . . ?
H21B C21 H21C 109.5 . . ?
C20 C22 H22A 109.5 . . ?
C20 C22 H22B 109.5 . . ?
H22A C22 H22B 109.5 . . ?
C20 C22 H22C 109.5 . . ?
H22A C22 H22C 109.5 . . ?
H22B C22 H22C 109.5 . . ?
N4 C23 C24 107.6(4) . . ?
N4 C23 C25 108.1(4) . . ?
C24 C23 C25 112.2(4) . . ?
N4 C23 H23A 109.6 . . ?
C24 C23 H23A 109.6 . . ?
C25 C23 H23A 109.6 . . ?
C23 C24 H24A 109.5 . . ?
C23 C24 H24B 109.5 . . ?
H24A C24 H24B 109.5 . . ?
C23 C24 H24C 109.5 . . ?
H24A C24 H24C 109.5 . . ?
H24B C24 H24C 109.5 . . ?
C23 C25 H25A 109.5 . . ?
C23 C25 H25B 109.5 . . ?
H25A C25 H25B 109.5 . . ?
C23 C25 H25C 109.5 . . ?
H25A C25 H25C 109.5 . . ?
H25B C25 H25C 109.5 . . ?
C27 C26 C11 120.3(4) . . ?
C27 C26 H26A 119.8 . . ?
C11 C26 H26A 119.8 . . ?
N2 C27 C26 120.2(3) . . ?
N2 C27 H27A 119.9 . . ?
C26 C27 H27A 119.9 . . ?
C15 C28 C29 120.6(5) . . ?
C15 C28 H28A 119.7 . . ?
C29 C28 H28A 119.7 . . ?
C28 C29 C12 120.4(5) . . ?
C28 C29 H29A 119.8 . . ?
C12 C29 H29A 119.8 . . ?
N2 C99A C10 120.2(4) . . ?
N2 C99A H99A 119.9 . . ?
C10 C99A H99A 119.9 . . ?
O3 S5 O5 116.5(3) . . ?
O3 S5 O4 112.7(3) . . ?
O5 S5 O4 115.9(2) . . ?
O3 S5 C60 102.2(3) . . ?
O5 S5 C60 104.5(3) . . ?
O4 S5 C60 102.5(2) . . ?
F13 C60 F15 103.3(5) . . ?
F13 C60 F14 104.0(4) . . ?
F15 C60 F14 105.7(5) . . ?
F13 C60 S5 114.7(4) . . ?
F15 C60 S5 114.7(4) . . ?
F14 C60 S5 113.3(4) . . ?
F6 C58 F2A 114.8(9) . . ?
F6 C58 F3A 70.7(10) . . ?
F2A C58 F3A 111.4(9) . . ?
F6 C58 F2 107.8(7) . . ?
F2A C58 F2 15.8(14) . . ?
F3A C58 F2 123.9(9) . . ?
F6 C58 F3 107.5(8) . . ?
F2A C58 F3 90.2(10) . . ?
F3A C58 F3 37.3(9) . . ?
F2 C58 F3 106.0(8) . . ?
F6 C58 F6A 32.4(9) . . ?
F2A C58 F6A 104.9(7) . . ?
F3A C58 F6A 103.0(7) . . ?
F2 C58 F6A 91.7(12) . . ?
F3 C58 F6A 139.8(9) . . ?
F6 C58 S3 114.5(5) . . ?
F2A C58 S3 118.3(7) . . ?
F3A C58 S3 118.3(6) . . ?
F2 C58 S3 112.7(5) . . ?
F3 C58 S3 107.9(4) . . ?
F6A C58 S3 97.4(8) . . ?
F6 C58 S3A 123.8(6) . . ?
F2A C58 S3A 114.6(6) . . ?
F3A C58 S3A 112.8(6) . . ?
F2 C58 S3A 112.5(6) . . ?
F3 C58 S3A 97.3(6) . . ?
F6A C58 S3A 109.0(7) . . ?
S3 C58 S3A 11.7(4) . . ?
O26 S3 O25 116.0(5) . . ?
O26 S3 O27 115.5(6) . . ?
O25 S3 O27 114.4(6) . . ?
O26 S3 C58 104.3(3) . . ?
O25 S3 C58 104.2(4) . . ?
O27 S3 C58 99.6(5) . . ?
O27A S3A O25A 115.4 . . ?
O27A S3A O26A 114.6 . . ?
O25A S3A O26A 115.1 . . ?
O27A S3A C58 100.9(5) . . ?
O25A S3A C58 103.4(4) . . ?
O26A S3A C58 104.9(4) . . ?

loop_
_geom_bond_atom_site_label_1
_geom_bond_atom_site_label_2
_geom_bond_distance
_geom_bond_site_symmetry_2
_geom_bond_publ_flag
S1 N1 1.664(4) . ?
S1 N38 1.801(4) . ?
N1 C9 1.379(5) . ?
N1 C20 1.517(5) . ?
N2 C99A 1.348(5) . ?
N2 C27 1.357(5) . ?
N2 C9 1.476(5) . ?
N4 C9 1.254(5) . ?
N4 C23 1.474(6) . ?
N38 C19 1.340(6) . ?
N38 C7 1.349(6) . ?
C1 C16 1.361(8) . ?
C1 C2 1.375(8) . ?
C1 H1A 0.9500 . ?
C2 C3 1.377(7) . ?
C2 H2A 0.9500 . ?
C3 C4 1.385(6) . ?
C3 H3A 0.9500 . ?
C4 C17 1.400(6) . ?
C4 C5 1.475(6) . ?
C5 C18 1.380(6) . ?
C5 C6 1.419(6) . ?
C6 C7 1.350(6) . ?
C6 H6A 0.9500 . ?
C7 H7A 0.9500 . ?
C10 C99A 1.361(6) . ?
C10 C11 1.400(6) . ?
C10 H10A 0.9500 . ?
C11 C26 1.397(5) . ?
C11 C12 1.475(6) . ?
C12 C13 1.389(6) . ?
C12 C29 1.392(6) . ?
C13 C14 1.380(7) . ?
C13 H13A 0.9500 . ?
C14 C15 1.358(7) . ?
C14 H14A 0.9500 . ?
C15 C28 1.381(8) . ?
C15 H15A 0.9500 . ?
C16 C17 1.379(7) . ?
C16 H16A 0.9500 . ?
C17 H17A 0.9500 . ?
C18 C19 1.395(7) . ?
C18 H18A 0.9500 . ?
C19 H19A 0.9500 . ?
C20 C22 1.496(6) . ?
C20 C21 1.504(6) . ?
C20 H20A 1.0000 . ?
C21 H21A 0.9800 . ?
C21 H21B 0.9800 . ?
C21 H21C 0.9800 . ?
C22 H22A 0.9800 . ?
C22 H22B 0.9800 . ?
C22 H22C 0.9800 . ?
C23 C24 1.496(8) . ?
C23 C25 1.522(8) . ?
C23 H23A 1.0000 . ?
C24 H24A 0.9800 . ?
C24 H24B 0.9800 . ?
C24 H24C 0.9800 . ?
C25 H25A 0.9800 . ?
C25 H25B 0.9800 . ?
C25 H25C 0.9800 . ?
C26 C27 1.365(6) . ?
C26 H26A 0.9500 . ?
C27 H27A 0.9500 . ?
C28 C29 1.382(7) . ?
C28 H28A 0.9500 . ?
C29 H29A 0.9500 . ?
C99A H99A 0.9500 . ?
S5 O3 1.406(4) . ?
S5 O5 1.432(4) . ?
S5 O4 1.433(4) . ?
S5 C60 1.738(7) . ?
F13 C60 1.355(6) . ?
F14 C60 1.379(6) . ?
F15 C60 1.362(7) . ?
C58 F6 1.266(7) . ?
C58 F2A 1.283(11) . ?
C58 F3A 1.313(11) . ?
C58 F2 1.325(9) . ?
C58 F3 1.338(8) . ?
C58 F6A 1.390(14) . ?
C58 S3 1.791(5) . ?
C58 S3A 1.811(8) . ?
S3 O26 1.387(7) . ?
S3 O25 1.424(7) . ?
S3 O27 1.436(9) . ?
S3A O27A 1.4298 . ?
S3A O25A 1.4323 . ?
S3A O26A 1.4327 . ?

loop_
_geom_torsion_atom_site_label_1
_geom_torsion_atom_site_label_2
_geom_torsion_atom_site_label_3
_geom_torsion_atom_site_label_4
_geom_torsion
_geom_torsion_site_symmetry_1
_geom_torsion_site_symmetry_2
_geom_torsion_site_symmetry_3
_geom_torsion_site_symmetry_4
_geom_torsion_publ_flag
N38 S1 N1 C9 82.9(3) . . . . ?
N38 S1 N1 C20 -96.2(3) . . . . ?
N1 S1 N38 C19 -91.6(3) . . . . ?
N1 S1 N38 C7 95.6(4) . . . . ?
C16 C1 C2 C3 0.6(8) . . . . ?
C1 C2 C3 C4 -0.2(8) . . . . ?
C2 C3 C4 C17 -0.5(7) . . . . ?
C2 C3 C4 C5 -178.7(4) . . . . ?
C3 C4 C5 C18 151.7(5) . . . . ?
C17 C4 C5 C18 -26.5(6) . . . . ?
C3 C4 C5 C6 -27.8(6) . . . . ?
C17 C4 C5 C6 154.0(4) . . . . ?
C18 C5 C6 C7 1.2(7) . . . . ?
C4 C5 C6 C7 -179.2(4) . . . . ?
C19 N38 C7 C6 2.0(7) . . . . ?
S1 N38 C7 C6 174.4(4) . . . . ?
C5 C6 C7 N38 -1.6(7) . . . . ?
C23 N4 C9 N1 171.1(4) . . . . ?
C23 N4 C9 N2 -3.5(7) . . . . ?
C20 N1 C9 N4 159.0(4) . . . . ?
S1 N1 C9 N4 -20.1(6) . . . . ?
C20 N1 C9 N2 -26.0(5) . . . . ?
S1 N1 C9 N2 154.9(3) . . . . ?
C99A N2 C9 N4 102.0(5) . . . . ?
C27 N2 C9 N4 -75.9(5) . . . . ?
C99A N2 C9 N1 -73.0(4) . . . . ?
C27 N2 C9 N1 109.0(4) . . . . ?
C99A C10 C11 C26 2.3(6) . . . . ?
C99A C10 C11 C12 -176.4(4) . . . . ?
C26 C11 C12 C13 -151.4(4) . . . . ?
C10 C11 C12 C13 27.2(6) . . . . ?
C26 C11 C12 C29 26.7(6) . . . . ?
C10 C11 C12 C29 -154.7(4) . . . . ?
C29 C12 C13 C14 -0.1(7) . . . . ?
C11 C12 C13 C14 178.1(4) . . . . ?
C12 C13 C14 C15 0.4(7) . . . . ?
C13 C14 C15 C28 -0.3(8) . . . . ?
C2 C1 C16 C17 -0.4(8) . . . . ?
C1 C16 C17 C4 -0.3(7) . . . . ?
C3 C4 C17 C16 0.7(7) . . . . ?
C5 C4 C17 C16 178.9(4) . . . . ?
C6 C5 C18 C19 -1.1(7) . . . . ?
C4 C5 C18 C19 179.3(4) . . . . ?
C7 N38 C19 C18 -1.9(7) . . . . ?
S1 N38 C19 C18 -174.6(3) . . . . ?
C5 C18 C19 N38 1.5(7) . . . . ?
C9 N1 C20 C22 -95.3(5) . . . . ?
S1 N1 C20 C22 83.8(4) . . . . ?
C9 N1 C20 C21 138.6(4) . . . . ?
S1 N1 C20 C21 -42.3(5) . . . . ?
C9 N4 C23 C24 132.5(5) . . . . ?
C9 N4 C23 C25 -106.1(5) . . . . ?
C10 C11 C26 C27 -1.8(5) . . . . ?
C12 C11 C26 C27 176.8(4) . . . . ?
C99A N2 C27 C26 2.5(5) . . . . ?
C9 N2 C27 C26 -179.6(3) . . . . ?
C11 C26 C27 N2 -0.5(6) . . . . ?
C14 C15 C28 C29 -0.1(9) . . . . ?
C15 C28 C29 C12 0.5(9) . . . . ?
C13 C12 C29 C28 -0.3(8) . . . . ?
C11 C12 C29 C28 -178.5(5) . . . . ?
C27 N2 C99A C10 -2.0(6) . . . . ?
C9 N2 C99A C10 -179.9(3) . . . . ?
C11 C10 C99A N2 -0.4(6) . . . . ?
O3 S5 C60 F13 178.3(4) . . . . ?
O5 S5 C60 F13 -59.8(4) . . . . ?
O4 S5 C60 F13 61.4(4) . . . . ?
O3 S5 C60 F15 59.0(5) . . . . ?
O5 S5 C60 F15 -179.2(4) . . . . ?
O4 S5 C60 F15 -57.9(5) . . . . ?
O3 S5 C60 F14 -62.5(5) . . . . ?
O5 S5 C60 F14 59.3(4) . . . . ?
O4 S5 C60 F14 -179.4(4) . . . . ?
F6 C58 S3 O26 177.4(8) . . . . ?
F2A C58 S3 O26 -42.4(12) . . . . ?
F3A C58 S3 O26 97.0(12) . . . . ?
F2 C58 S3 O26 -58.8(9) . . . . ?
F3 C58 S3 O26 57.9(6) . . . . ?
F6A C58 S3 O26 -153.8(9) . . . . ?
S3A C58 S3 O26 32.3(16) . . . . ?
F6 C58 S3 O25 55.4(9) . . . . ?
F2A C58 S3 O25 -164.5(13) . . . . ?
F3A C58 S3 O25 -25.0(14) . . . . ?
F2 C58 S3 O25 179.1(8) . . . . ?
F3 C58 S3 O25 -64.2(7) . . . . ?
F6A C58 S3 O25 84.1(11) . . . . ?
S3A C58 S3 O25 -89.7(16) . . . . ?
F6 C58 S3 O27 -63.0(9) . . . . ?
F2A C58 S3 O27 77.1(11) . . . . ?
F3A C58 S3 O27 -143.4(12) . . . . ?
F2 C58 S3 O27 60.7(9) . . . . ?
F3 C58 S3 O27 177.4(6) . . . . ?
F6A C58 S3 O27 -34.3(9) . . . . ?
S3A C58 S3 O27 151.9(17) . . . . ?
F6 C58 S3A O27A 146.0(10) . . . . ?
F2A C58 S3A O27A -64.3(9) . . . . ?
F3A C58 S3A O27A 64.6(9) . . . . ?
F2 C58 S3A O27A -81.4(11) . . . . ?
F3 C58 S3A O27A 29.3(7) . . . . ?
F6A C58 S3A O27A 178.4(5) . . . . ?
S3 C58 S3A O27A -175.1(18) . . . . ?
F6 C58 S3A O25A -94.3(10) . . . . ?
F2A C58 S3A O25A 55.4(10) . . . . ?
F3A C58 S3A O25A -175.7(7) . . . . ?
F2 C58 S3A O25A 38.3(11) . . . . ?
F3 C58 S3A O25A 149.0(7) . . . . ?
F6A C58 S3A O25A -61.9(6) . . . . ?
S3 C58 S3A O25A -55.4(18) . . . . ?
F6 C58 S3A O26A 26.7(10) . . . . ?
F2A C58 S3A O26A 176.3(8) . . . . ?
F3A C58 S3A O26A -54.8(9) . . . . ?
F2 C58 S3A O26A 159.2(11) . . . . ?
F3 C58 S3A O26A -90.1(7) . . . . ?
F6A C58 S3A O26A 59.0(6) . . . . ?
S3 C58 S3A O26A 65.5(18) . . . . ?
